data_4337323
loop_
_publ_author_name
'Liu, Juan'
'Zhang, Hua-Bin'
'Tan, Yan-Xi'
'Wang, Fei'
'Kang, Yao'
'Zhang, Jian'

_publ_section_title
;
 Structural Diversity and Photoluminescent Properties of Zinc
 Benzotriazole-5-carboxylate Coordination Polymers.
;
_journal_issue 3
_journal_name_full 'Inorganic chemistry'
_journal_page_first 1500
_journal_page_last 1506
_journal_paper_doi 10.1021/ic402467g
_journal_volume 53
_journal_year 2014
_chemical_formula_moiety 'C28 H12 N12 O8 Zn3'
_chemical_formula_sum 'C28 H12 N12 O8 Zn3'
_chemical_formula_weight 840.61
_chemical_name_systematic
; 
 ? 
;
_space_group_IT_number 4
_symmetry_cell_setting monoclinic
_symmetry_space_group_name_Hall 'P 2yb'
_symmetry_space_group_name_H-M 'P 1 21 1'
_atom_sites_solution_hydrogens geom
_atom_sites_solution_primary direct
_atom_sites_solution_secondary difmap
_audit_creation_method SHELXL-97
_cell_angle_alpha 90.00
_cell_angle_beta 106.359(6)
_cell_angle_gamma 90.00
_cell_formula_units_Z 2
_cell_length_a 10.1264(10)
_cell_length_b 15.0101(8)
_cell_length_c 17.4862(18)
_cell_measurement_reflns_used 8500
_cell_measurement_temperature 293(2)
_cell_measurement_theta_max 27.4739
_cell_measurement_theta_min 2.1056
_cell_volume 2550.3(4)
_computing_structure_refinement 'SHELXL-97 (Sheldrick, 1997)'
_computing_structure_solution 'SHELXS-97 (Sheldrick, 1990)'
_diffrn_ambient_temperature 293(2)
_diffrn_detector_area_resol_mean none
_diffrn_measured_fraction_theta_full 0.998
_diffrn_measured_fraction_theta_max 0.998
_diffrn_measurement_device_type 'Mercury2 (2x2 bin mode)'
_diffrn_measurement_method CCD_Profile_fitting
_diffrn_radiation_monochromator graphite
_diffrn_radiation_source 'fine-focus sealed tube'
_diffrn_radiation_type MoK\a
_diffrn_radiation_wavelength 0.71073
_diffrn_reflns_av_R_equivalents 0.0730
_diffrn_reflns_av_sigmaI/netI 0.1365
_diffrn_reflns_limit_h_max 13
_diffrn_reflns_limit_h_min -13
_diffrn_reflns_limit_k_max 18
_diffrn_reflns_limit_k_min -19
_diffrn_reflns_limit_l_max 22
_diffrn_reflns_limit_l_min -19
_diffrn_reflns_number 22110
_diffrn_reflns_theta_full 27.47
_diffrn_reflns_theta_max 27.47
_diffrn_reflns_theta_min 2.10
_diffrn_standards_decay_% none
_diffrn_standards_interval_count none
_diffrn_standards_interval_time none
_diffrn_standards_number none
_exptl_absorpt_coefficient_mu 1.443
_exptl_absorpt_correction_T_max 0.7612
_exptl_absorpt_correction_T_min 0.7612
_exptl_absorpt_correction_type multi-scan
_exptl_absorpt_process_details 'SADABS (Sheldrick, 1996)'
_exptl_crystal_colour COLOURLESS
_exptl_crystal_density_diffrn 1.095
_exptl_crystal_density_method 'not measured'
_exptl_crystal_description BLOCK
_exptl_crystal_F_000 836
_exptl_crystal_size_max 0.20
_exptl_crystal_size_mid 0.20
_exptl_crystal_size_min 0.20
_platon_squeeze_details ' '
_refine_diff_density_max 0.878
_refine_diff_density_min -0.905
_refine_diff_density_rms 0.143
_refine_ls_abs_structure_details 'Flack H D (1983), Acta Cryst. A39, 876-881'
_refine_ls_abs_structure_Flack 0.00(4)
_refine_ls_extinction_method none
_refine_ls_goodness_of_fit_ref 0.970
_refine_ls_hydrogen_treatment refall
_refine_ls_matrix_type full
_refine_ls_number_parameters 461
_refine_ls_number_reflns 11178
_refine_ls_number_restraints 8
_refine_ls_restrained_S_all 0.970
_refine_ls_R_factor_all 0.0744
_refine_ls_R_factor_gt 0.0597
_refine_ls_shift/su_max 0.001
_refine_ls_shift/su_mean 0.000
_refine_ls_structure_factor_coef Fsqd
_refine_ls_weighting_details 'calc w=1/[\s^2^(Fo^2^)+(0.0793P)^2^+0.0000P] where P=(Fo^2^+2Fc^2^)/3'
_refine_ls_weighting_scheme calc
_refine_ls_wR_factor_gt 0.1633
_refine_ls_wR_factor_ref 0.1794
_reflns_number_gt 8596
_reflns_number_total 11178
_reflns_threshold_expression >2sigma(I)
_cod_data_source_file ic402467g_si_002.cif
_cod_data_source_block 4
_cod_depositor_comments
;
The following automatic conversions were performed:

'_symmetry_cell_setting' value 'MONOCLINIC' changed to 'monoclinic'
according to
/usr/data/users/saulius/automatic-downloads/current/ACS/lib/dictionaries/cif_core.dic
dictionary named 'cif_core.dic' version 2.4.2 from
2011-04-26.

'_exptl_absorpt_correction_type' value 'MULTI-SCAN'
changed to 'multi-scan' according to
/usr/data/users/saulius/automatic-downloads/current/ACS/lib/dictionaries/cif_core.dic
dictionary named 'cif_core.dic' version 2.4.2 from
2011-04-26.

'_refine_ls_hydrogen_treatment' value 'REFALL' changed
to 'refall' according to
/usr/data/users/saulius/automatic-downloads/current/ACS/lib/dictionaries/cif_core.dic
dictionary named 'cif_core.dic' version 2.4.2 from 2011-04-26.

Automatic conversion script
Id: cif_fix_values 2281 2013-09-26 08:29:07Z andrius 
;
_cod_original_sg_symbol_H-M P2(1)
_cod_database_code 4337323

loop_
_symmetry_equiv_pos_as_xyz
'x, y, z'
'-x, y+1/2, -z'

loop_
_atom_site_label
_atom_site_type_symbol
_atom_site_fract_x
_atom_site_fract_y
_atom_site_fract_z
_atom_site_U_iso_or_equiv
_atom_site_adp_type
_atom_site_occupancy
_atom_site_symmetry_multiplicity
_atom_site_calc_flag
_atom_site_refinement_flags
Zn1 Zn 1.09807(7) 1.55096(5) 0.84164(4) 0.02232(17) Uani 1 1 d .
Zn2 Zn 1.41104(7) 1.23888(5) 1.16927(4) 0.02361(18) Uani 1 1 d .
Zn3 Zn 1.22740(7) 1.58213(5) 1.54309(4) 0.02237(17) Uani 1 1 d .
N11 N 1.3553(6) 1.6435(4) 0.8469(4) 0.0258(12) Uani 1 1 d .
O7 O 1.4218(6) 1.3519(4) 1.1132(3) 0.0403(14) Uani 1 1 d .
N5 N 1.1530(6) 1.1547(4) 1.1766(4) 0.0305(14) Uani 1 1 d .
O3 O 1.0893(6) 1.4520(4) 0.9087(3) 0.0438(14) Uani 1 1 d .
N10 N 1.2998(5) 1.5824(4) 0.8860(3) 0.0219(11) Uani 1 1 d .
O6 O 0.8654(6) 1.1621(3) 0.5433(3) 0.0381(12) Uani 1 1 d .
N6 N 1.0143(6) 1.1524(4) 1.1384(3) 0.0299(13) Uani 1 1 d .
O5 O 0.9322(6) 1.2368(4) 0.4510(3) 0.0469(14) Uani 1 1 d U
O2 O 1.3205(6) 1.4807(4) 1.5123(3) 0.0418(14) Uani 1 1 d .
N4 N 1.2022(6) 1.2188(4) 1.1347(3) 0.0272(13) Uani 1 1 d .
N12 N 1.4905(6) 1.6459(5) 0.8763(3) 0.0287(13) Uani 1 1 d .
N9 N 1.0723(6) 1.5186(4) 0.7281(3) 0.0214(11) Uani 1 1 d .
C22 C 1.4061(6) 1.5431(5) 0.9417(4) 0.0281(15) Uani 1 1 d .
C23 C 1.5291(7) 1.5822(6) 0.9345(4) 0.0298(15) Uani 1 1 d .
N2 N 1.5775(6) 1.1635(4) 1.3149(3) 0.0282(12) Uani 1 1 d .
N3 N 1.6140(6) 1.1621(4) 1.3928(3) 0.0279(13) Uani 1 1 d .
N1 N 1.4793(6) 1.2265(4) 1.2853(3) 0.0273(12) Uani 1 1 d .
C14 C 0.9751(8) 1.4195(5) 0.9113(5) 0.0328(17) Uani 1 1 d .
C10 C 0.8533(7) 1.2431(7) 1.0300(6) 0.057(3) Uani 1 1 d .
H10A H 0.7713 1.2160 1.0313 0.068 Uiso 1 1 calc R
O8 O 1.6530(6) 1.3491(5) 1.1442(4) 0.062(2) Uani 1 1 d .
C28 C 1.5385(8) 1.3804(5) 1.1077(4) 0.0314(17) Uani 1 1 d .
C8 C 1.1029(7) 1.2592(5) 1.0813(4) 0.0274(16) Uani 1 1 d .
N8 N 1.1299(5) 1.5710(4) 0.6828(3) 0.0263(12) Uani 1 1 d .
O4 O 0.8656(6) 1.4455(5) 0.8667(3) 0.0548(19) Uani 1 1 d .
C12 C 0.9783(8) 1.3504(5) 0.9747(4) 0.0312(16) Uani 1 1 d .
C1 C 1.4553(6) 1.2671(4) 1.3521(4) 0.0225(13) Uani 1 1 d .
C24 C 1.6581(8) 1.5500(7) 0.9834(5) 0.047(2) Uani 1 1 d .
H24A H 1.7406 1.5750 0.9805 0.057 Uiso 1 1 calc R
C20 C 1.0266(7) 1.3792(5) 0.5581(4) 0.0276(15) Uani 1 1 d .
H20A H 1.0449 1.3837 0.5090 0.033 Uiso 1 1 calc R
C9 C 0.9808(7) 1.2172(5) 1.0845(4) 0.0300(16) Uani 1 1 d .
C19 C 0.9621(8) 1.3049(5) 0.5775(4) 0.0283(15) Uani 1 1 d .
C21 C 0.9185(7) 1.2314(5) 0.5169(4) 0.0317(14) Uani 1 1 d U
C27 C 1.4075(7) 1.4779(5) 0.9975(4) 0.0280(16) Uani 1 1 d .
H27A H 1.3261 1.4530 1.0023 0.034 Uiso 1 1 calc R
C13 C 1.1046(7) 1.3261(5) 1.0243(4) 0.0258(15) Uani 1 1 d .
H13A H 1.1860 1.3520 1.0206 0.031 Uiso 1 1 calc R
N7 N 1.1217(6) 1.5295(4) 0.6138(3) 0.0260(13) Uani 1 1 d .
C26 C 1.5327(7) 1.4508(6) 1.0457(4) 0.0335(17) Uani 1 1 d .
C11 C 0.8544(8) 1.3065(6) 0.9776(4) 0.0358(19) Uani 1 1 d U
H11A H 0.7717 1.3232 0.9414 0.043 Uiso 1 1 calc R
C25 C 1.6568(8) 1.4847(6) 1.0324(5) 0.044(2) Uani 1 1 d .
H25A H 1.7401 1.4589 1.0599 0.053 Uiso 1 1 calc R
C15 C 1.0640(7) 1.4482(4) 0.6151(4) 0.0258(14) Uani 1 1 d .
C6 C 1.3672(7) 1.3356(5) 1.3609(4) 0.0305(16) Uani 1 1 d .
H6A H 1.3052 1.3604 1.3164 0.037 Uiso 1 1 calc R
C7 C 1.2851(8) 1.4391(5) 1.4493(5) 0.0351(17) Uani 1 1 d .
C5 C 1.3728(8) 1.3650(5) 1.4333(5) 0.0340(17) Uani 1 1 d .
C2 C 1.5444(7) 1.2270(5) 1.4184(4) 0.0290(15) Uani 1 1 d .
C16 C 1.0265(7) 1.4430(5) 0.6853(4) 0.0296(15) Uani 1 1 d .
C17 C 0.9649(9) 1.3661(6) 0.7072(5) 0.0390(19) Uani 1 1 d .
H17A H 0.9500 1.3606 0.7571 0.047 Uiso 1 1 calc R
C4 C 1.4636(9) 1.3267(6) 1.5017(5) 0.044(2) Uani 1 1 d .
H4A H 1.4671 1.3497 1.5516 0.052 Uiso 1 1 calc R
C3 C 1.5494(8) 1.2544(6) 1.4964(5) 0.042(2) Uani 1 1 d .
H3A H 1.6057 1.2266 1.5413 0.051 Uiso 1 1 calc R
O1 O 1.1795(9) 1.4552(6) 1.3931(4) 0.092(3) Uani 1 1 d .
C18 C 0.9284(8) 1.3000(6) 0.6511(4) 0.0360(19) Uani 1 1 d .
H18A H 0.8804 1.2507 0.6614 0.043 Uiso 1 1 calc R

loop_
_atom_site_aniso_label
_atom_site_aniso_U_11
_atom_site_aniso_U_22
_atom_site_aniso_U_33
_atom_site_aniso_U_23
_atom_site_aniso_U_13
_atom_site_aniso_U_12
Zn1 0.0220(4) 0.0209(4) 0.0252(4) -0.0002(3) 0.0085(3) 0.0011(3)
Zn2 0.0212(4) 0.0228(4) 0.0269(4) 0.0006(3) 0.0067(3) 0.0017(3)
Zn3 0.0270(4) 0.0171(4) 0.0237(4) -0.0002(3) 0.0082(3) -0.0002(3)
N11 0.018(3) 0.021(3) 0.037(3) 0.006(2) 0.005(2) -0.004(2)
O7 0.040(3) 0.050(4) 0.029(3) 0.003(2) 0.006(2) -0.005(3)
N5 0.019(3) 0.022(3) 0.050(4) 0.003(3) 0.009(3) -0.008(2)
O3 0.039(3) 0.045(4) 0.049(3) 0.015(3) 0.015(3) -0.006(3)
N10 0.025(3) 0.027(3) 0.011(2) -0.002(2) 0.0028(19) 0.002(2)
O6 0.049(3) 0.019(3) 0.043(3) -0.006(2) 0.008(2) -0.007(2)
N6 0.023(3) 0.028(4) 0.036(3) 0.003(3) 0.003(2) -0.001(3)
O5 0.062(4) 0.030(3) 0.056(3) -0.011(3) 0.028(3) -0.014(3)
O2 0.057(4) 0.041(3) 0.027(3) -0.012(2) 0.012(2) 0.015(3)
N4 0.024(3) 0.026(3) 0.030(3) 0.010(2) 0.004(2) -0.001(2)
N12 0.024(3) 0.040(4) 0.021(3) 0.000(2) 0.005(2) -0.005(3)
N9 0.032(3) 0.019(3) 0.015(2) -0.0040(19) 0.008(2) -0.007(2)
C22 0.016(3) 0.026(4) 0.044(4) 0.006(3) 0.009(3) -0.001(3)
C23 0.026(3) 0.027(4) 0.037(4) 0.008(3) 0.010(3) -0.008(3)
N2 0.029(3) 0.026(3) 0.028(3) 0.002(2) 0.006(2) 0.010(2)
N3 0.031(3) 0.030(3) 0.021(3) -0.008(2) 0.004(2) -0.003(3)
N1 0.032(3) 0.027(3) 0.024(3) -0.002(2) 0.011(2) 0.008(3)
C14 0.036(4) 0.024(4) 0.037(4) 0.008(3) 0.008(3) 0.001(3)
C10 0.015(3) 0.067(7) 0.081(6) 0.045(6) 0.003(4) -0.001(4)
O8 0.024(3) 0.058(5) 0.092(5) 0.039(4) -0.001(3) -0.002(3)
C28 0.036(4) 0.038(5) 0.017(3) 0.006(3) 0.002(3) -0.005(3)
C8 0.025(3) 0.036(4) 0.022(3) 0.006(3) 0.008(3) -0.001(3)
N8 0.031(3) 0.018(3) 0.036(3) -0.002(2) 0.017(2) -0.005(2)
O4 0.038(3) 0.086(5) 0.037(3) 0.036(3) 0.004(3) -0.002(3)
C12 0.032(4) 0.031(4) 0.031(4) 0.004(3) 0.009(3) -0.002(3)
C1 0.022(3) 0.022(3) 0.025(3) 0.000(2) 0.008(2) 0.005(3)
C24 0.022(4) 0.043(5) 0.075(6) 0.012(5) 0.012(4) -0.009(4)
C20 0.037(4) 0.028(4) 0.021(3) -0.004(3) 0.012(3) -0.003(3)
C9 0.031(4) 0.028(4) 0.029(4) 0.010(3) 0.006(3) 0.001(3)
C19 0.039(4) 0.029(4) 0.016(3) -0.005(3) 0.007(3) -0.008(3)
C21 0.029(3) 0.024(4) 0.036(3) -0.006(3) 0.001(3) -0.011(3)
C27 0.021(3) 0.041(5) 0.023(3) 0.008(3) 0.008(3) 0.000(3)
C13 0.024(3) 0.036(4) 0.016(3) 0.010(3) 0.004(2) 0.000(3)
N7 0.038(3) 0.024(3) 0.019(3) -0.005(2) 0.014(2) -0.009(2)
C26 0.023(3) 0.034(4) 0.040(4) 0.010(3) 0.004(3) -0.007(3)
C11 0.031(4) 0.061(5) 0.010(3) 0.014(3) -0.002(2) 0.003(3)
C25 0.024(4) 0.044(5) 0.056(5) 0.022(4) -0.002(3) -0.009(4)
C15 0.031(4) 0.010(3) 0.040(4) -0.008(3) 0.017(3) -0.010(3)
C6 0.035(4) 0.042(5) 0.015(3) 0.003(3) 0.007(3) 0.004(3)
C7 0.034(4) 0.026(4) 0.042(4) -0.005(3) 0.005(3) 0.006(3)
C5 0.038(4) 0.028(4) 0.038(4) -0.011(3) 0.014(3) 0.003(3)
C2 0.029(3) 0.022(4) 0.039(4) -0.002(3) 0.014(3) 0.007(3)
C16 0.033(4) 0.028(4) 0.033(4) -0.007(3) 0.018(3) -0.005(3)
C17 0.051(5) 0.038(5) 0.030(4) -0.007(3) 0.015(3) -0.018(4)
C4 0.059(6) 0.035(5) 0.040(4) -0.010(4) 0.020(4) 0.015(4)
C3 0.048(5) 0.038(5) 0.041(4) -0.006(4) 0.014(4) 0.018(4)
O1 0.104(6) 0.112(7) 0.033(3) -0.033(4) -0.025(3) 0.057(5)
C18 0.057(5) 0.040(5) 0.016(3) -0.013(3) 0.017(3) -0.020(4)

loop_
_atom_type_symbol
_atom_type_description
_atom_type_scat_dispersion_real
_atom_type_scat_dispersion_imag
_atom_type_scat_source
C C 0.0033 0.0016 'International Tables Vol C Tables 4.2.6.8 and 6.1.1.4'
H H 0.0000 0.0000 'International Tables Vol C Tables 4.2.6.8 and 6.1.1.4'
N N 0.0061 0.0033 'International Tables Vol C Tables 4.2.6.8 and 6.1.1.4'
O O 0.0106 0.0060 'International Tables Vol C Tables 4.2.6.8 and 6.1.1.4'
Zn Zn 0.2839 1.4301 'International Tables Vol C Tables 4.2.6.8 and 6.1.1.4'

loop_
_geom_angle_atom_site_label_1
_geom_angle_atom_site_label_2
_geom_angle_atom_site_label_3
_geom_angle
_geom_angle_site_symmetry_1
_geom_angle_site_symmetry_3
O3 Zn1 N6 111.1(2) . 2_757
O3 Zn1 N9 114.0(2) . .
N6 Zn1 N9 116.2(2) 2_757 .
O3 Zn1 N10 99.3(2) . .
N6 Zn1 N10 108.6(2) 2_757 .
N9 Zn1 N10 105.9(2) . .
N1 Zn2 O7 122.8(2) . .
N1 Zn2 N12 106.0(2) . 2_847
O7 Zn2 N12 107.3(2) . 2_847
N1 Zn2 N4 109.0(2) . .
O7 Zn2 N4 100.2(2) . .
N12 Zn2 N4 111.5(3) 2_847 .
O2 Zn3 O6 115.6(2) . 2_757
O2 Zn3 N7 104.3(2) . 1_556
O6 Zn3 N7 119.6(2) 2_757 1_556
O2 Zn3 N3 104.0(3) . 2_858
O6 Zn3 N3 101.2(2) 2_757 2_858
N7 Zn3 N3 111.2(2) 1_556 2_858
N12 N11 N10 110.7(5) . .
C28 O7 Zn2 120.2(5) . .
N6 N5 N4 103.3(6) . .
C14 O3 Zn1 121.4(5) . .
N11 N10 C22 107.2(5) . .
N11 N10 Zn1 118.7(4) . .
C22 N10 Zn1 132.8(5) . .
C21 O6 Zn3 111.8(4) . 2_747
C9 N6 N5 110.3(6) . .
C9 N6 Zn1 129.8(5) . 2_747
N5 N6 Zn1 119.4(5) . 2_747
C7 O2 Zn3 127.2(5) . .
C8 N4 N5 112.4(6) . .
C8 N4 Zn2 131.4(5) . .
N5 N4 Zn2 116.2(4) . .
N11 N12 C23 108.5(6) . .
N11 N12 Zn2 116.2(5) . 2_857
C23 N12 Zn2 135.3(5) . 2_857
N8 N9 C16 107.2(5) . .
N8 N9 Zn1 118.9(4) . .
C16 N9 Zn1 132.7(4) . .
N10 C22 C27 131.3(6) . .
N10 C22 C23 107.1(6) . .
C27 C22 C23 121.6(7) . .
N12 C23 C22 106.4(6) . .
N12 C23 C24 134.6(6) . .
C22 C23 C24 119.0(7) . .
N3 N2 N1 111.6(5) . .
N2 N3 C2 108.3(6) . .
N2 N3 Zn3 121.5(4) . 2_848
C2 N3 Zn3 129.6(5) . 2_848
N2 N1 C1 105.4(5) . .
N2 N1 Zn2 117.7(4) . .
C1 N1 Zn2 136.9(5) . .
O4 C14 O3 121.7(7) . .
O4 C14 C12 120.9(7) . .
O3 C14 C12 117.3(7) . .
C11 C10 C9 118.4(7) . .
C11 C10 H10A 120.8 . .
C9 C10 H10A 120.8 . .
O8 C28 O7 125.3(7) . .
O8 C28 C26 118.4(7) . .
O7 C28 C26 116.0(6) . .
N4 C8 C9 105.7(6) . .
N4 C8 C13 132.0(7) . .
C9 C8 C13 122.1(6) . .
N7 N8 N9 109.2(5) . .
C13 C12 C11 121.6(7) . .
C13 C12 C14 117.9(7) . .
C11 C12 C14 120.3(7) . .
C2 C1 C6 120.7(6) . .
C2 C1 N1 106.5(6) . .
C6 C1 N1 132.8(6) . .
C25 C24 C23 118.1(7) . .
C25 C24 H24A 121.0 . .
C23 C24 H24A 121.0 . .
C19 C20 C15 118.0(6) . .
C19 C20 H20A 121.0 . .
C15 C20 H20A 121.0 . .
N6 C9 C8 107.8(6) . .
N6 C9 C10 132.4(7) . .
C8 C9 C10 119.6(7) . .
C20 C19 C18 121.0(6) . .
C20 C19 C21 118.9(6) . .
C18 C19 C21 120.0(6) . .
O5 C21 O6 124.0(7) . .
O5 C21 C19 122.4(7) . .
O6 C21 C19 113.6(6) . .
C26 C27 C22 117.9(6) . .
C26 C27 H27A 121.0 . .
C22 C27 H27A 121.0 . .
C12 C13 C8 115.9(7) . .
C12 C13 H13A 122.0 . .
C8 C13 H13A 122.0 . .
N8 N7 C15 108.6(5) . .
N8 N7 Zn3 117.6(4) . 1_554
C15 N7 Zn3 132.2(4) . 1_554
C27 C26 C25 119.7(7) . .
C27 C26 C28 119.6(6) . .
C25 C26 C28 120.5(7) . .
C10 C11 C12 122.3(7) . .
C10 C11 H11A 118.9 . .
C12 C11 H11A 118.9 . .
C24 C25 C26 123.0(8) . .
C24 C25 H25A 118.5 . .
C26 C25 H25A 118.5 . .
N7 C15 C16 107.0(6) . .
N7 C15 C20 132.7(6) . .
C16 C15 C20 119.9(6) . .
C5 C6 C1 119.5(7) . .
C5 C6 H6A 120.2 . .
C1 C6 H6A 120.2 . .
O2 C7 O1 125.0(8) . .
O2 C7 C5 120.4(7) . .
O1 C7 C5 114.6(7) . .
C6 C5 C4 121.1(7) . .
C6 C5 C7 123.8(7) . .
C4 C5 C7 115.1(6) . .
N3 C2 C1 108.2(6) . .
N3 C2 C3 130.6(7) . .
C1 C2 C3 121.2(6) . .
N9 C16 C15 107.7(6) . .
N9 C16 C17 129.5(6) . .
C15 C16 C17 122.5(7) . .
C18 C17 C16 116.6(7) . .
C18 C17 H17A 121.7 . .
C16 C17 H17A 121.7 . .
C5 C4 C3 121.7(7) . .
C5 C4 H4A 119.2 . .
C3 C4 H4A 119.2 . .
C2 C3 C4 115.7(7) . .
C2 C3 H3A 122.2 . .
C4 C3 H3A 122.2 . .
C17 C18 C19 121.6(7) . .
C17 C18 H18A 119.2 . .
C19 C18 H18A 119.2 . .

loop_
_geom_bond_atom_site_label_1
_geom_bond_atom_site_label_2
_geom_bond_distance
_geom_bond_site_symmetry_2
Zn1 O3 1.910(6) .
Zn1 N6 1.989(6) 2_757
Zn1 N9 1.989(5) .
Zn1 N10 2.026(5) .
Zn2 N1 1.959(5) .
Zn2 O7 1.977(6) .
Zn2 N12 2.006(6) 2_847
Zn2 N4 2.052(6) .
Zn3 O2 1.945(5) .
Zn3 O6 1.951(5) 2_757
Zn3 N7 2.010(5) 1_556
Zn3 N3 2.065(6) 2_858
N11 N12 1.320(8) .
N11 N10 1.356(8) .
O7 C28 1.286(9) .
N5 N6 1.375(8) .
N5 N4 1.384(8) .
O3 C14 1.268(9) .
N10 C22 1.366(8) .
O6 C21 1.313(9) .
O6 Zn3 1.951(5) 2_747
N6 C9 1.331(9) .
N6 Zn1 1.989(6) 2_747
O5 C21 1.202(8) .
O2 C7 1.229(9) .
N4 C8 1.312(8) .
N12 C23 1.370(9) .
N12 Zn2 2.006(6) 2_857
N9 N8 1.359(7) .
N9 C16 1.366(9) .
C22 C27 1.379(10) .
C22 C23 1.414(8) .
C23 C24 1.429(11) .
N2 N3 1.308(7) .
N2 N1 1.365(8) .
N3 C2 1.350(8) .
N3 Zn3 2.065(6) 2_848
N1 C1 1.399(8) .
C14 O4 1.226(9) .
C14 C12 1.512(10) .
C10 C11 1.324(11) .
C10 C9 1.426(10) .
C10 H10A 0.9300 .
O8 C28 1.247(9) .
C28 C26 1.503(10) .
C8 C9 1.403(9) .
C8 C13 1.419(9) .
N8 N7 1.340(7) .
C12 C13 1.377(10) .
C12 C11 1.431(10) .
C1 C2 1.390(9) .
C1 C6 1.398(9) .
C24 C25 1.304(11) .
C24 H24A 0.9300 .
C20 C19 1.382(10) .
C20 C15 1.413(9) .
C20 H20A 0.9300 .
C19 C18 1.423(9) .
C19 C21 1.508(9) .
C27 C26 1.371(9) .
C27 H27A 0.9300 .
C13 H13A 0.9300 .
N7 C15 1.357(8) .
N7 Zn3 2.010(5) 1_554
C26 C25 1.435(10) .
C11 H11A 0.9300 .
C25 H25A 0.9300 .
C15 C16 1.384(9) .
C6 C5 1.327(9) .
C6 H6A 0.9300 .
C7 O1 1.256(9) .
C7 C5 1.498(10) .
C5 C4 1.409(12) .
C2 C3 1.411(10) .
C16 C17 1.416(10) .
C17 C18 1.371(10) .
C17 H17A 0.9300 .
C4 C3 1.409(10) .
C4 H4A 0.9300 .
C3 H3A 0.9300 .
C18 H18A 0.9300 .

loop_
_platon_squeeze_void_nr
_platon_squeeze_void_average_x
_platon_squeeze_void_average_y
_platon_squeeze_void_average_z
_platon_squeeze_void_volume
_platon_squeeze_void_count_electrons
1 -0.024 -0.041 0.500 1279.0 335.4
